data_1519122
loop_
_publ_author_name
'Gillard, Robert D.'
'Ullah, S.M. Bashir'
'Malik, K.M. Abdul'
'Hursthouse, Michael B.'
'Lamond, Steven J.'

_publ_section_title
;
 [Pt(C22H22N4)]2(ClO4)
;
_journal_name_full 'Crystal Structure Report Archive'
_journal_page_first 866
_journal_year 1992
_chemical_formula_sum 'C22 H18 Cl2 N4 O8 Pt'
_chemical_formula_weight 732.39
_space_group_IT_number 14
_symmetry_cell_setting monoclinic
_symmetry_space_group_name_Hall '-P 2ybc'
_symmetry_space_group_name_H-M 'P 1 21/c 1'
_atom_sites_solution_hydrogens geom
_atom_sites_solution_primary direct
_atom_sites_solution_secondary difmap
_cell_angle_alpha 90.00
_cell_angle_beta 96.920(10)
_cell_angle_gamma 90.00
_cell_formula_units_Z 4
_cell_length_a 8.397(3)
_cell_length_b 27.420(8)
_cell_length_c 10.898(4)
_cell_measurement_temperature 293(2)
_cell_volume 2490.9(15)
_computing_cell_refinement REFINE
_computing_data_collection 'MADNES (Pflugrath & Messerschmidt, 1989)'
_computing_data_reduction 'ABSURD (Karaulov, 1992)'
_computing_molecular_graphics 'SNOOPI (K. Davies, Univ. of Oxford, 1983)'
_computing_publication_material SHELXL97
_computing_structure_refinement 'SHELXL97 (Sheldrick, 2008)'
_computing_structure_solution 'SIR92 (Altomare, Cascarano, Giacovazzo & Guaglitardi, 1993)'
_diffrn_ambient_temperature 293(2)
_diffrn_measured_fraction_theta_full 0.494
_diffrn_measured_fraction_theta_max 0.494
_diffrn_measurement_device_type 'Delft instruments FAST area detector'
_diffrn_measurement_method 'Intensity measurements as described by Darr, Drake, Hursthouse & Malik (1993)'
_diffrn_radiation_monochromator graphite
_diffrn_radiation_source 'rotating anode generator'
_diffrn_radiation_type MoK\a
_diffrn_radiation_wavelength 0.71069
_diffrn_reflns_av_R_equivalents 0.0000
_diffrn_reflns_av_sigmaI/netI 0.0012
_diffrn_reflns_limit_h_max 9
_diffrn_reflns_limit_h_min -10
_diffrn_reflns_limit_k_max 35
_diffrn_reflns_limit_k_min 0
_diffrn_reflns_limit_l_max 13
_diffrn_reflns_limit_l_min 0
_diffrn_reflns_number 2918
_diffrn_reflns_theta_full 27.49
_diffrn_reflns_theta_max 27.49
_diffrn_reflns_theta_min 2.44
_exptl_absorpt_coefficient_mu 5.699
_exptl_absorpt_correction_T_max 0.7261
_exptl_absorpt_correction_T_min 0.1628
_exptl_absorpt_correction_type empirical
_exptl_absorpt_process_details
;
DIFABS (N. Walker and D. Stuart, Acta Cryst., 1983, A39, 158-166) 
adapted for FAST geometry by A. Karaulov, Univ. of Cardiff, 1990)
;
_exptl_crystal_colour yellow
_exptl_crystal_density_diffrn 1.953
_exptl_crystal_density_method 'not measured'
_exptl_crystal_description needles
_exptl_crystal_F_000 1416
_exptl_crystal_size_max 0.50
_exptl_crystal_size_mid 0.08
_exptl_crystal_size_min 0.06
_refine_diff_density_max 1.150
_refine_diff_density_min -0.855
_refine_diff_density_rms 0.103
_refine_ls_extinction_coef 0
_refine_ls_extinction_method none
_refine_ls_goodness_of_fit_ref 1.129
_refine_ls_hydrogen_treatment constr
_refine_ls_matrix_type full
_refine_ls_number_parameters 353
_refine_ls_number_reflns 2819
_refine_ls_number_restraints 0
_refine_ls_restrained_S_all 1.129
_refine_ls_R_factor_all 0.0331
_refine_ls_R_factor_gt 0.0331
_refine_ls_shift/su_max 0.000
_refine_ls_shift/su_mean 0.000
_refine_ls_structure_factor_coef Fsqd
_refine_ls_weighting_details 'calc w=1/[\s^2^(Fo^2^)+(0.1000P)^2^+0.0000P] where P=(Fo^2^+2Fc^2^)/3'
_refine_ls_weighting_scheme calc
_refine_ls_wR_factor_gt 0.1051
_refine_ls_wR_factor_ref 0.1051
_reflns_number_gt 2819
_reflns_number_total 2819
_reflns_threshold_expression >2\s(I)
_cod_data_source_file eCrystal-866.cif
_cod_data_source_block 92car011
_cod_depositor_comments
;
Citation :
Gillard, Robert D. and Ullah, S.M. Bashir and Malik, K.M. Abdul 
and Hursthouse, Michael B. and Lamond, Steven J. (1992) 
University of Southampton, Crystal Structure Report Archive. 
(doi:10.5258/ecrystals/865)

http://ecrystals.chem.soton.ac.uk/866/

The following automatic conversions were performed:

'_exptl_absorpt_correction_type' value 'Empirical' changed to
'empirical' according to the built-in table from CIF Core dictionary
named 'cif_core.dic' version 2.4.1 from 2010-06-29.

Automatic conversion script
Id: cif_fix_values 3105 2015-03-04 15:46:00Z robertas 
;
_cod_original_sg_symbol_H-M P2(1)/c
_cod_database_code 1519122

loop_
_symmetry_equiv_pos_as_xyz
'x, y, z'
'-x, y+1/2, -z+1/2'
'-x, -y, -z'
'x, -y-1/2, z-1/2'

loop_
_atom_site_label
_atom_site_type_symbol
_atom_site_fract_x
_atom_site_fract_y
_atom_site_fract_z
_atom_site_U_iso_or_equiv
_atom_site_adp_type
_atom_site_occupancy
_atom_site_symmetry_multiplicity
_atom_site_calc_flag
_atom_site_refinement_flags
_atom_site_disorder_assembly
_atom_site_disorder_group
Pt Pt 0.13193(4) 0.121518(11) 0.18640(3) 0.05551(15) Uani 1 1 d . . .
N1 N 0.2520(8) 0.0584(2) 0.1815(6) 0.0549(15) Uani 1 1 d . . .
N2 N 0.0460(8) 0.1009(3) 0.0125(6) 0.0591(17) Uani 1 1 d . . .
C1 C 0.3532(10) 0.0374(3) 0.2669(8) 0.061(2) Uani 1 1 d . . .
H1 H 0.3740 0.0526 0.3434 0.120(10) Uiso 1 1 calc R . .
C2 C 0.4313(11) -0.0068(4) 0.2486(11) 0.078(3) Uani 1 1 d . . .
H2 H 0.5017 -0.0206 0.3114 0.120(10) Uiso 1 1 calc R . .
C3 C 0.4013(12) -0.0287(4) 0.1364(11) 0.076(3) Uani 1 1 d . . .
H3 H 0.4507 -0.0583 0.1235 0.120(10) Uiso 1 1 calc R . .
C4 C 0.2981(11) -0.0081(3) 0.0398(9) 0.068(2) Uani 1 1 d . . .
C5 C 0.2248(10) 0.0362(3) 0.0664(7) 0.0558(18) Uani 1 1 d . . .
C6 C 0.1147(10) 0.0587(3) -0.0222(7) 0.0565(19) Uani 1 1 d . . .
C7 C 0.0810(12) 0.0389(4) -0.1403(8) 0.069(3) Uani 1 1 d . . .
C8 C -0.0308(15) 0.0642(5) -0.2211(10) 0.091(4) Uani 1 1 d . . .
H8 H -0.0565 0.0528 -0.3015 0.120(10) Uiso 1 1 calc R . .
C9 C -0.1030(15) 0.1052(5) -0.1846(10) 0.093(4) Uani 1 1 d . . .
H9 H -0.1813 0.1206 -0.2389 0.120(10) Uiso 1 1 calc R . .
C10 C -0.0614(14) 0.1245(4) -0.0674(10) 0.080(3) Uani 1 1 d . . .
H10 H -0.1075 0.1534 -0.0444 0.120(10) Uiso 1 1 calc R . .
C11 C 0.2583(12) -0.0289(4) -0.0822(10) 0.076(3) Uani 1 1 d . . .
H11 H 0.3035 -0.0585 -0.1018 0.120(10) Uiso 1 1 calc R . .
C12 C 0.1539(16) -0.0052(4) -0.1689(10) 0.091(4) Uani 1 1 d . . .
H12 H 0.1311 -0.0184 -0.2476 0.120(10) Uiso 1 1 calc R . .
N3 N 0.0055(9) 0.1844(3) 0.1815(6) 0.0608(17) Uani 1 1 d . . .
N4 N 0.2327(10) 0.1393(3) 0.3582(7) 0.0689(19) Uani 1 1 d . . .
C13 C 0.0460(15) 0.2224(4) 0.1210(14) 0.105(4) Uani 1 1 d . . .
H13 H 0.1381 0.2205 0.0817 0.120(10) Uiso 1 1 calc R . .
C14 C -0.0395(18) 0.2652(5) 0.1117(15) 0.119(5) Uani 1 1 d . . .
H14 H -0.0100 0.2909 0.0635 0.120(10) Uiso 1 1 calc R . .
C15 C -0.1724(16) 0.2689(4) 0.1771(14) 0.103(4) Uani 1 1 d . . .
H15 H -0.2277 0.2982 0.1803 0.120(10) Uiso 1 1 calc R . .
C16 C -0.2178(15) 0.2292(4) 0.2350(13) 0.100(4) Uani 1 1 d . . .
H16 H -0.3099 0.2300 0.2745 0.120(10) Uiso 1 1 calc R . .
C17 C -0.1291(13) 0.1872(4) 0.2362(10) 0.088(3) Uani 1 1 d . . .
H17 H -0.1631 0.1598 0.2763 0.120(10) Uiso 1 1 calc R . .
C18 C 0.3468(14) 0.1736(4) 0.3718(10) 0.085(3) Uani 1 1 d . . .
H18 H 0.3790 0.1877 0.3011 0.120(10) Uiso 1 1 calc R . .
C19 C 0.4198(15) 0.1893(5) 0.4868(11) 0.099(4) Uani 1 1 d . . .
H19 H 0.4985 0.2134 0.4943 0.120(10) Uiso 1 1 calc R . .
C20 C 0.3694(17) 0.1674(6) 0.5873(10) 0.106(4) Uani 1 1 d . . .
H20 H 0.4172 0.1763 0.6655 0.120(10) Uiso 1 1 calc R . .
C21 C 0.2532(17) 0.1336(7) 0.5777(12) 0.115(5) Uani 1 1 d . . .
H21 H 0.2181 0.1202 0.6481 0.120(10) Uiso 1 1 calc R . .
C22 C 0.1865(14) 0.1191(5) 0.4612(10) 0.090(4) Uani 1 1 d . . .
H22 H 0.1083 0.0949 0.4537 0.120(10) Uiso 1 1 calc R . .
Cl1 Cl 0.7284(3) 0.41585(10) -0.0421(2) 0.0747(6) Uani 1 1 d . . .
O1 O 0.8034(14) 0.3734(3) 0.0151(9) 0.118(3) Uani 1 1 d . . .
O2 O 0.6752(12) 0.4064(3) -0.1689(6) 0.104(3) Uani 1 1 d . . .
O3 O 0.8422(13) 0.4551(4) -0.0309(8) 0.139(4) Uani 1 1 d . . .
O4 O 0.5923(12) 0.4291(5) 0.0162(9) 0.139(4) Uani 1 1 d . . .
Cl2 Cl 0.4594(4) 0.16978(11) -0.0364(3) 0.0885(8) Uani 1 1 d . . .
O5 O 0.4248(14) 0.1938(4) 0.0664(10) 0.140(4) Uani 1 1 d . . .
O6 O 0.5735(14) 0.1901(5) -0.0964(10) 0.161(5) Uani 1 1 d . . .
O7A O 0.333(4) 0.1499(18) -0.110(2) 0.23(2) Uani 0.65 1 d P . .
O7B O 0.328(6) 0.2026(16) -0.114(3) 0.19(2) Uani 0.35 1 d P . .
O8A O 0.552(4) 0.1296(7) 0.044(3) 0.213(14) Uani 0.65 1 d P . .
O8B O 0.405(7) 0.1284(13) -0.075(7) 0.19(3) Uani 0.35 1 d P . .

loop_
_atom_site_aniso_label
_atom_site_aniso_U_11
_atom_site_aniso_U_22
_atom_site_aniso_U_33
_atom_site_aniso_U_23
_atom_site_aniso_U_13
_atom_site_aniso_U_12
Pt 0.0557(2) 0.0548(2) 0.0564(2) 0.00048(16) 0.00855(13) -0.00405(16)
N1 0.058(4) 0.055(4) 0.053(3) 0.006(3) 0.014(3) 0.006(3)
N2 0.053(4) 0.069(4) 0.057(4) 0.004(3) 0.011(3) -0.014(3)
C1 0.049(5) 0.069(5) 0.066(5) 0.005(4) 0.007(4) -0.009(4)
C2 0.062(6) 0.071(6) 0.102(7) 0.018(6) 0.011(5) -0.015(5)
C3 0.057(6) 0.055(5) 0.121(9) 0.004(5) 0.035(5) -0.010(4)
C4 0.056(5) 0.064(5) 0.091(6) 0.002(5) 0.029(4) -0.015(4)
C5 0.059(5) 0.054(5) 0.055(4) 0.000(4) 0.013(3) -0.010(4)
C6 0.053(5) 0.064(5) 0.055(4) -0.003(4) 0.019(3) -0.018(4)
C7 0.080(6) 0.080(7) 0.050(5) 0.007(4) 0.016(4) -0.033(5)
C8 0.110(9) 0.099(8) 0.065(6) -0.001(6) 0.017(6) -0.057(7)
C9 0.095(9) 0.100(8) 0.075(7) 0.023(6) -0.022(6) -0.026(7)
C10 0.080(7) 0.081(7) 0.074(6) 0.009(5) -0.015(5) -0.015(5)
C11 0.070(7) 0.077(6) 0.088(7) -0.018(5) 0.038(5) -0.028(5)
C12 0.124(10) 0.079(7) 0.074(7) -0.025(6) 0.033(7) -0.039(7)
N3 0.062(4) 0.058(4) 0.062(4) 0.002(3) 0.006(3) 0.014(3)
N4 0.065(5) 0.082(5) 0.060(4) -0.007(4) 0.011(3) -0.001(4)
C13 0.076(8) 0.072(7) 0.177(13) 0.028(7) 0.048(8) 0.004(5)
C14 0.115(11) 0.071(8) 0.175(14) 0.029(8) 0.031(10) -0.004(7)
C15 0.083(8) 0.072(7) 0.149(12) -0.016(7) -0.005(8) 0.010(6)
C16 0.087(8) 0.081(8) 0.136(11) -0.011(7) 0.038(7) 0.016(6)
C17 0.083(7) 0.088(7) 0.101(8) 0.026(6) 0.047(6) 0.006(6)
C18 0.104(9) 0.076(7) 0.075(6) -0.018(5) 0.006(6) -0.012(6)
C19 0.115(10) 0.088(8) 0.086(8) -0.031(6) -0.019(7) -0.002(7)
C20 0.100(10) 0.155(13) 0.058(6) -0.036(7) -0.007(6) 0.017(9)
C21 0.075(8) 0.203(17) 0.069(7) 0.001(8) 0.010(6) -0.004(9)
C22 0.061(6) 0.147(12) 0.064(6) -0.007(6) 0.016(4) -0.013(6)
Cl1 0.0755(16) 0.0956(18) 0.0519(11) 0.0063(11) 0.0029(10) 0.0091(13)
O1 0.138(8) 0.114(8) 0.097(6) 0.035(5) -0.009(6) 0.021(5)
O2 0.142(7) 0.107(7) 0.058(4) -0.002(4) -0.007(4) 0.026(5)
O3 0.168(9) 0.140(9) 0.097(6) 0.039(6) -0.029(6) -0.061(7)
O4 0.102(7) 0.209(13) 0.112(7) -0.045(8) 0.037(6) 0.015(7)
Cl2 0.093(2) 0.0827(17) 0.0940(19) -0.0148(15) 0.0299(15) -0.0108(14)
O5 0.154(9) 0.149(10) 0.127(8) -0.025(7) 0.063(7) 0.009(7)
O6 0.147(10) 0.225(14) 0.124(8) -0.025(8) 0.068(7) -0.079(9)
O7A 0.19(3) 0.42(5) 0.094(12) -0.07(2) 0.042(14) -0.22(3)
O7B 0.28(5) 0.14(3) 0.12(3) -0.06(2) -0.07(3) 0.08(3)
O8A 0.28(4) 0.099(15) 0.26(3) 0.022(15) 0.02(3) 0.075(18)
O8B 0.18(5) 0.063(17) 0.35(9) -0.08(3) 0.13(5) -0.01(2)

loop_
_atom_type_symbol
_atom_type_description
_atom_type_scat_dispersion_real
_atom_type_scat_dispersion_imag
_atom_type_scat_source
C C 0.0033 0.0016 'International Tables Vol C Tables 4.2.6.8 and 6.1.1.4'
H H 0.0000 0.0000 'International Tables Vol C Tables 4.2.6.8 and 6.1.1.4'
N N 0.0061 0.0033 'International Tables Vol C Tables 4.2.6.8 and 6.1.1.4'
O O 0.0106 0.0060 'International Tables Vol C Tables 4.2.6.8 and 6.1.1.4'
Cl Cl 0.1484 0.1585 'International Tables Vol C Tables 4.2.6.8 and 6.1.1.4'
Pt Pt -2.3520 8.3880 'International Tables Vol C Tables 4.2.6.8 and 6.1.1.4'

loop_
_geom_angle_atom_site_label_1
_geom_angle_atom_site_label_2
_geom_angle_atom_site_label_3
_geom_angle
_geom_angle_site_symmetry_1
_geom_angle_site_symmetry_3
N1 Pt N4 94.4(3) . .
N1 Pt N2 81.8(3) . .
N4 Pt N2 175.7(3) . .
N1 Pt N3 176.8(3) . .
N4 Pt N3 88.8(3) . .
N2 Pt N3 94.9(3) . .
C1 N1 C5 118.0(7) . .
C1 N1 Pt 129.9(6) . .
C5 N1 Pt 112.0(5) . .
C10 N2 C6 120.1(8) . .
C10 N2 Pt 127.5(7) . .
C6 N2 Pt 112.4(6) . .
N1 C1 C2 123.4(9) . .
N1 C1 H1 118.3 . .
C2 C1 H1 118.3 . .
C3 C2 C1 118.1(10) . .
C3 C2 H2 120.9 . .
C1 C2 H2 120.9 . .
C2 C3 C4 121.9(10) . .
C2 C3 H3 119.1 . .
C4 C3 H3 119.1 . .
C3 C4 C5 116.1(9) . .
C3 C4 C11 125.7(10) . .
C5 C4 C11 118.1(10) . .
N1 C5 C6 116.9(7) . .
N1 C5 C4 122.5(8) . .
C6 C5 C4 120.6(8) . .
N2 C6 C7 122.6(9) . .
N2 C6 C5 116.8(7) . .
C7 C6 C5 120.6(9) . .
C12 C7 C6 119.6(10) . .
C12 C7 C8 124.4(10) . .
C6 C7 C8 115.9(10) . .
C9 C8 C7 121.1(10) . .
C9 C8 H8 119.5 . .
C7 C8 H8 119.5 . .
C8 C9 C10 120.8(11) . .
C8 C9 H9 119.6 . .
C10 C9 H9 119.6 . .
N2 C10 C9 119.3(12) . .
N2 C10 H10 120.3 . .
C9 C10 H10 120.3 . .
C12 C11 C4 120.1(10) . .
C12 C11 H11 119.9 . .
C4 C11 H11 119.9 . .
C11 C12 C7 120.9(10) . .
C11 C12 H12 119.5 . .
C7 C12 H12 119.5 . .
C13 N3 C17 117.7(9) . .
C13 N3 Pt 121.9(7) . .
C17 N3 Pt 120.3(7) . .
C22 N4 C18 118.1(9) . .
C22 N4 Pt 122.8(8) . .
C18 N4 Pt 119.1(7) . .
N3 C13 C14 123.8(11) . .
N3 C13 H13 118.1 . .
C14 C13 H13 118.1 . .
C15 C14 C13 117.9(12) . .
C15 C14 H14 121.1 . .
C13 C14 H14 121.1 . .
C16 C15 C14 118.1(11) . .
C16 C15 H15 121.0 . .
C14 C15 H15 121.0 . .
C15 C16 C17 120.3(11) . .
C15 C16 H16 119.9 . .
C17 C16 H16 119.9 . .
N3 C17 C16 122.0(10) . .
N3 C17 H17 119.0 . .
C16 C17 H17 119.0 . .
N4 C18 C19 123.2(11) . .
N4 C18 H18 118.4 . .
C19 C18 H18 118.4 . .
C18 C19 C20 116.2(12) . .
C18 C19 H19 121.9 . .
C20 C19 H19 121.9 . .
C21 C20 C19 122.4(11) . .
C21 C20 H20 118.8 . .
C19 C20 H20 118.8 . .
C20 C21 C22 118.8(13) . .
C20 C21 H21 120.6 . .
C22 C21 H21 120.6 . .
N4 C22 C21 121.3(12) . .
N4 C22 H22 119.3 . .
C21 C22 H22 119.3 . .
O4 Cl1 O3 109.5(7) . .
O4 Cl1 O1 110.4(7) . .
O3 Cl1 O1 108.7(7) . .
O4 Cl1 O2 107.8(6) . .
O3 Cl1 O2 110.3(6) . .
O1 Cl1 O2 110.2(6) . .
O8B Cl2 O6 117(2) . .
O8B Cl2 O7A 40(3) . .
O6 Cl2 O7A 115.3(11) . .
O8B Cl2 O5 127(3) . .
O6 Cl2 O5 115.8(7) . .
O7A Cl2 O5 116.7(16) . .
O8B Cl2 O8A 72(3) . .
O6 Cl2 O8A 103.3(14) . .
O7A Cl2 O8A 110(2) . .
O5 Cl2 O8A 91.3(13) . .
O8B Cl2 O7B 98(3) . .
O6 Cl2 O7B 90(2) . .
O7A Cl2 O7B 58(2) . .
O5 Cl2 O7B 87.7(13) . .
O8A Cl2 O7B 166(2) . .
O8B O7A Cl2 64(3) . .
O8B O7A O7B 133(4) . .
Cl2 O7A O7B 68.7(17) . .
O7A O7B Cl2 53.4(16) . .
Cl2 O8A O8B 46.3(14) . .
O7A O8B Cl2 76(3) . .
O7A O8B O8A 136(5) . .
Cl2 O8B O8A 62(3) . .

loop_
_geom_bond_atom_site_label_1
_geom_bond_atom_site_label_2
_geom_bond_distance
_geom_bond_site_symmetry_2
Pt N1 2.008(6) .
Pt N4 2.020(8) .
Pt N2 2.025(7) .
Pt N3 2.021(7) .
N1 C1 1.315(11) .
N1 C5 1.388(10) .
N2 C10 1.342(13) .
N2 C6 1.366(12) .
C1 C2 1.403(14) .
C1 H1 0.9300 .
C2 C3 1.359(15) .
C2 H2 0.9300 .
C3 C4 1.400(15) .
C3 H3 0.9300 .
C4 C5 1.406(12) .
C4 C11 1.448(14) .
C5 C6 1.398(12) .
C6 C7 1.394(12) .
C7 C12 1.407(16) .
C7 C8 1.392(16) .
C8 C9 1.362(18) .
C8 H8 0.9300 .
C9 C10 1.388(16) .
C9 H9 0.9300 .
C10 H10 0.9300 .
C11 C12 1.373(17) .
C11 H11 0.9300 .
C12 H12 0.9300 .
N3 C13 1.300(12) .
N3 C17 1.342(11) .
N4 C22 1.350(13) .
N4 C18 1.339(13) .
C13 C14 1.374(17) .
C13 H13 0.9300 .
C14 C15 1.399(17) .
C14 H14 0.9300 .
C15 C16 1.337(17) .
C15 H15 0.9300 .
C16 C17 1.371(15) .
C16 H16 0.9300 .
C17 H17 0.9300 .
C18 C19 1.395(14) .
C18 H18 0.9300 .
C19 C20 1.360(18) .
C19 H19 0.9300 .
C20 C21 1.34(2) .
C20 H20 0.9300 .
C21 C22 1.383(18) .
C21 H21 0.9300 .
C22 H22 0.9300 .
Cl1 O4 1.420(9) .
Cl1 O3 1.434(9) .
Cl1 O1 1.430(8) .
Cl1 O2 1.424(7) .
Cl2 O8B 1.27(4) .
Cl2 O6 1.345(9) .
Cl2 O7A 1.37(2) .
Cl2 O5 1.360(10) .
Cl2 O8A 1.56(2) .
Cl2 O7B 1.59(3) .
O7A O8B 0.90(7) .
O7A O7B 1.45(5) .
O8A O8B 1.67(7) .
